data_7250211
loop_
_publ_author_name
'Tsuchiya, Yuiho'
'Ohata, Misaki'
'Chisuga, Taichi'
'Nakano, Shogo'
'Ito, Suguru'

_publ_section_title
;
 Enantiopure and quasiracemic crystals of 7-substituted tryptophan
 derivatives: modulation of the molecular arrangement for functionalized
 crystals
;
_journal_issue 19
_journal_name_full CrystEngComm
_journal_page_first 3095
_journal_page_last 3101
_journal_paper_doi 10.1039/D5CE00099H
_journal_volume 27
_journal_year 2025
_chemical_formula_moiety 'C12 H11 N3 O2'
_chemical_formula_sum 'C12 H11 N3 O2'
_chemical_formula_weight 229.24
_chemical_name_common 7_Cyano_L_Trp
_chemical_name_systematic 7_Cyano_L_Trp
_space_group_crystal_system monoclinic
_space_group_IT_number 4
_space_group_name_Hall 'P 2yb'
_space_group_name_H-M_alt 'P 1 21 1'
_atom_sites_solution_hydrogens geom
_atom_sites_solution_primary dual
_audit_creation_date 2025-01-23
_audit_creation_method
;
Olex2 1.5-ac7-002
(compiled 2024.05.10 svn.r6303ca7c for Rigaku Oxford Diffraction, GUI svn.r6967)
;
_audit_update_record
;
2025-01-22 deposited with the CCDC.	2025-04-02 downloaded from the CCDC.
;
_cell_angle_alpha 90
_cell_angle_beta 95.86(17)
_cell_angle_gamma 90
_cell_formula_units_Z 4
_cell_length_a 11.81(12)
_cell_length_b 4.94(8)
_cell_length_c 17.74(13)
_cell_measurement_reflns_used 1605
_cell_measurement_temperature 296.15
_cell_measurement_theta_max 0.9240
_cell_measurement_theta_min 0.0700
_cell_volume 1030(2)
_computing_cell_refinement 'CrysAlisPro 1.171.43.105a (Rigaku OD, 2024)'
_computing_data_collection 'CrysAlisPro system (CCD 43.105a 64-bit (release 11-01-2024))'
_computing_data_reduction 'CrysAlisPro 1.171.43.105a (Rigaku OD, 2024)'
_computing_molecular_graphics 'Olex2 1.5-ac7-002 (Dolomanov et al., 2009)'
_computing_publication_material 'Olex2 1.5-ac7-002 (Dolomanov et al., 2009)'
_computing_structure_refinement 'SHELXL 2018/3 (Sheldrick, 2015)'
_computing_structure_solution 'SHELXD  (Sheldrick, 2008)'
_diffrn_ambient_temperature 296.15
_diffrn_detector 'Hybrid Pixel Array Detector'
_diffrn_detector_area_resol_mean 10.0000
_diffrn_detector_type HyPix-ED
_diffrn_measured_fraction_theta_full 0.649
_diffrn_measured_fraction_theta_max 0.647
_diffrn_measurement_details
;
List of Runs (angles in degrees, time in seconds):

  # Type    Start    End  Width  t~exp~   \w     \q     \k     \f   Frames
#--------------------------------------------------------------------------
  1  \w    -60.00  60.00   0.15    0.15    --    0.00   0.00   0.00  800
;
_diffrn_measurement_device 'electron diffractometer'
_diffrn_measurement_device_type 'XtaLAB Synergy-ED, HyPix-ED, electron source at 200keV'
_diffrn_measurement_method '\w scans'
_diffrn_orient_matrix_type 'CrysAlisPro convention (1999,Acta A55,543-557)'
_diffrn_orient_matrix_UB_11 -0.0014559000
_diffrn_orient_matrix_UB_12 -0.0000496000
_diffrn_orient_matrix_UB_13 -0.0011348000
_diffrn_orient_matrix_UB_21 0.0001789000
_diffrn_orient_matrix_UB_22 -0.0050490000
_diffrn_orient_matrix_UB_23 -0.0000802000
_diffrn_orient_matrix_UB_31 -0.0015536000
_diffrn_orient_matrix_UB_32 -0.0005580000
_diffrn_orient_matrix_UB_33 0.0008541000
_diffrn_radiation_monochromator 'transmission electron microscope'
_diffrn_radiation_probe electron
_diffrn_radiation_type 'transmission electron microscope'
_diffrn_radiation_wavelength 0.0251
_diffrn_reflns_av_R_equivalents 0.1247
_diffrn_reflns_av_unetI/netI 0.2236
_diffrn_reflns_Laue_measured_fraction_full 0.649
_diffrn_reflns_Laue_measured_fraction_max 0.647
_diffrn_reflns_limit_h_max 14
_diffrn_reflns_limit_h_min -15
_diffrn_reflns_limit_k_max 6
_diffrn_reflns_limit_k_min -6
_diffrn_reflns_limit_l_max 21
_diffrn_reflns_limit_l_min -22
_diffrn_reflns_number 6125
_diffrn_reflns_point_group_measured_fraction_full 0.702
_diffrn_reflns_point_group_measured_fraction_max 0.692
_diffrn_reflns_theta_full 0.863
_diffrn_reflns_theta_max 0.946
_diffrn_reflns_theta_min 0.070
_diffrn_source 'transmission electron microscope'
_exptl_absorpt_coefficient_mu 0.000
_exptl_absorpt_correction_T_max 1.00000
_exptl_absorpt_correction_T_min 0.52456
_exptl_absorpt_correction_type multi-scan
_exptl_absorpt_process_details
;
CrysAlisPro 1.171.43.105a (Rigaku Oxford Diffraction, 2024)
Empirical absorption correction using spherical harmonics,
implemented in SCALE3 ABSPACK scaling algorithm.
;
_exptl_crystal_colour 'clear light colourless'
_exptl_crystal_colour_lustre clear
_exptl_crystal_colour_modifier light
_exptl_crystal_colour_primary colourless
_exptl_crystal_density_diffrn 1.479
_exptl_crystal_description needle
_exptl_crystal_F_000 186
_exptl_crystal_size_max 0.001
_exptl_crystal_size_mid 0.001
_exptl_crystal_size_min 0.001
_refine_diff_density_max 0.138
_refine_diff_density_min -0.120
_refine_diff_density_rms 0.034
_refine_ls_abs_structure_details
;
 All f" are zero, so absolute structure could not be determined
;
_refine_ls_extinction_coef 9405(20)
_refine_ls_extinction_expression Fc^*^=kFc[1+0.001xFc^2^\l^3^/sin(2\q)]^-1/4^
_refine_ls_extinction_method 'SHELXL-2018/3 (Sheldrick 2018)'
_refine_ls_goodness_of_fit_ref 1.185
_refine_ls_hydrogen_treatment constr
_refine_ls_matrix_type full
_refine_ls_number_parameters 301
_refine_ls_number_reflns 3407
_refine_ls_number_restraints 259
_refine_ls_restrained_S_all 1.144
_refine_ls_R_factor_all 0.2544
_refine_ls_R_factor_gt 0.1854
_refine_ls_shift/su_max 0.001
_refine_ls_shift/su_mean 0.000
_refine_ls_structure_factor_coef Fsqd
_refine_ls_weighting_details 'w=1/[\s^2^(Fo^2^)+(0.2000P)^2^] where P=(Fo^2^+2Fc^2^)/3'
_refine_ls_weighting_scheme calc
_refine_ls_wR_factor_gt 0.4603
_refine_ls_wR_factor_ref 0.5176
_reflns_Friedel_coverage 0.919
_reflns_Friedel_fraction_full 0.770
_reflns_Friedel_fraction_max 0.750
_reflns_number_gt 1245
_reflns_number_total 3407
_reflns_threshold_expression 'I > 2\s(I)'
_cod_data_source_file d5ce00099h2.cif
_cod_data_source_block 1108_1
_cod_depositor_comments 'Adding full bibliography for 7250211--7250214.cif.'
_cod_original_cell_volume 1030(21)
_cod_database_code 7250211
_shelx_shelxl_version_number 2018/3
_diffrn_oxdiff_scatteringfactors_ed
;
Peng,L.M. (1999) Micron 30, 625-648
;
_shelx_space_group_comment
;
The symmetry employed for this shelxl refinement is uniquely defined
by the following loop, which should always be used as a source of
symmetry information in preference to the above space-group names.
They are only intended as comments.
;
_olex2_refinement_description
;
1. Fixed Uiso
 At 1.2 times of:
  All C(H) groups, All C(H,H) groups, All N(H) groups, All N(H,H,H) groups
2. Rigid body (RIGU) restrains
 All non-hydrogen atoms
 with sigma for 1-2 distances of 0.004 and sigma for 1-3 distances of 0.004
3.a Ternary CH refined with riding coordinates:
 C016(H016), C020(H020)
3.b Secondary CH2 refined with riding coordinates:
 C019(H01A,H01B), C030(H03A,H03B)
3.c Aromatic/amide H refined with riding coordinates:
 N007(H007), C011(H011), C014(H014), C015(H015), C021(H021), N022(H022),
 C026(H026), C025(H025), C027(H027), C028(H028)
3.d Fitted pentagon refined as free rotating group:
 C023(N022,C026,C032,C018)
3.e Idealised Me refined as rotating group:
 N009(H00A,H00B,H00C), N012(H01C,H01D,H01E)
;
_olex2_submission_special_instructions 'No special instructions were received'
_oxdiff_exptl_absorpt_empirical_details
;
Empirical correction (ABSPACK) includes:
- Absorption correction using spherical harmonics
- Frame scaling
;
_oxdiff_exptl_absorpt_empirical_full_max 2.149
_oxdiff_exptl_absorpt_empirical_full_min 0.546

loop_
_space_group_symop_operation_xyz
'x, y, z'
'-x, y+1/2, -z'

loop_
_atom_site_label
_atom_site_type_symbol
_atom_site_fract_x
_atom_site_fract_y
_atom_site_fract_z
_atom_site_U_iso_or_equiv
_atom_site_adp_type
_atom_site_occupancy
_atom_site_site_symmetry_order
_atom_site_calc_flag
_atom_site_refinement_flags_posn
_atom_site_refinement_flags_adp
_atom_site_refinement_flags_occupancy
_atom_site_disorder_assembly
_atom_site_disorder_group
C001 C 0.931(3) -0.076(5) 0.257(2) 0.090(7) Uani 1 1 d . . . . .
O002 O 0.522(2) 0.691(4) 0.5928(17) 0.077(6) Uani 1 1 d . . . . .
C003 C 0.552(3) 0.560(4) 0.6445(19) 0.074(6) Uani 1 1 d . . . . .
C004 C 0.864(2) 0.429(4) 0.3771(19) 0.071(6) Uani 1 1 d . . . . .
C005 C 0.841(3) 0.271(4) 0.323(2) 0.076(6) Uani 1 1 d . . . . .
O006 O 0.7778(19) 0.547(3) 0.5786(14) 0.068(5) Uani 1 1 d . . . . .
N007 N 1.007(3) 0.176(4) 0.3698(19) 0.088(7) Uani 1 1 d . . . . .
H007 H 1.071961 0.097334 0.379201 0.106 Uiso 1 1 calc R U . . .
C008 C 0.752(2) 0.399(3) 0.5224(17) 0.068(6) Uani 1 1 d . . . . .
N009 N 0.627(2) 0.741(3) 0.4665(18) 0.069(7) Uani 1 1 d . . . . .
H00A H 0.599269 0.718232 0.510821 0.083 Uiso 1 1 calc R U . . .
H00B H 0.570396 0.745547 0.429550 0.083 Uiso 1 1 calc R U . . .
H00C H 0.665988 0.895298 0.467102 0.083 Uiso 1 1 calc R U . . .
O010 O 0.763(3) 0.155(3) 0.526(2) 0.104(10) Uani 1 1 d . . . . .
C011 C 0.557(3) 1.394(5) 0.947(2) 0.094(9) Uani 1 1 d . . . . .
H011 H 0.491826 1.492597 0.953957 0.113 Uiso 1 1 calc R U . . .
N012 N 0.686(2) 0.912(3) 0.6669(16) 0.070(7) Uani 1 1 d . . . . .
H01C H 0.707284 0.875069 0.621408 0.084 Uiso 1 1 calc R U . . .
H01D H 0.745374 0.972174 0.697109 0.084 Uiso 1 1 calc R U . . .
H01E H 0.631986 1.039205 0.662506 0.084 Uiso 1 1 calc R U . . .
O013 O 0.526(2) 0.326(3) 0.6566(18) 0.084(8) Uani 1 1 d . . . . .
C014 C 0.653(3) 1.444(5) 0.993(2) 0.089(8) Uani 1 1 d . . . . .
H014 H 0.654845 1.580741 1.029589 0.107 Uiso 1 1 calc R U . . .
C015 C 0.969(3) 0.372(5) 0.410(2) 0.083(7) Uani 1 1 d . . . . .
H015 H 1.007493 0.455302 0.452118 0.100 Uiso 1 1 calc R U . . .
C016 C 0.644(2) 0.681(4) 0.698(2) 0.075(6) Uani 1 1 d . . . . .
H016 H 0.704630 0.549804 0.710433 0.090 Uiso 1 1 calc R U . . .
C017 C 0.928(3) 0.113(4) 0.311(2) 0.082(7) Uani 1 1 d . . . . .
C019 C 0.790(2) 0.631(3) 0.4077(17) 0.069(7) Uani 1 1 d . . . . .
H01A H 0.752412 0.733590 0.365649 0.083 Uiso 1 1 calc R U . . .
H01B H 0.837499 0.756671 0.438898 0.083 Uiso 1 1 calc R U . . .
C020 C 0.701(2) 0.523(4) 0.4540(16) 0.061(5) Uani 1 1 d . . . . .
H020 H 0.656685 0.384480 0.424053 0.073 Uiso 1 1 calc R U . . .
C021 C 0.553(3) 1.206(4) 0.893(2) 0.089(8) Uani 1 1 d . . . . .
H021 H 0.484725 1.180351 0.862675 0.107 Uiso 1 1 calc R U . . .
C023 C 0.7375(17) 1.098(3) 0.9311(11) 0.082(6) Uani 1 1 d G . . . .
N022 N 0.8245(14) 0.922(3) 0.9108(12) 0.082(6) Uani 1 1 d G . . . .
H022 H 0.892059 0.908908 0.933655 0.099 Uiso 1 1 calc R U . . .
C026 C 0.7805(17) 0.773(3) 0.8460(12) 0.089(8) Uani 1 1 d G . . . .
H026 H 0.819570 0.642752 0.820867 0.107 Uiso 1 1 calc R U . . .
C032 C 0.6662(16) 0.856(4) 0.8263(12) 0.081(6) Uani 1 1 d G . . . .
C018 C 0.6396(14) 1.057(3) 0.8789(13) 0.088(7) Uani 1 1 d G . . . .
C024 C 0.745(3) 1.293(4) 0.986(2) 0.083(7) Uani 1 1 d . . . . .
C025 C 0.839(3) -0.090(5) 0.207(2) 0.098(8) Uani 1 1 d . . . . .
H025 H 0.839582 -0.199895 0.164612 0.118 Uiso 1 1 calc R U . . .
C027 C 0.744(3) 0.242(4) 0.269(2) 0.090(7) Uani 1 1 d . . . . .
H027 H 0.681520 0.355122 0.269435 0.108 Uiso 1 1 calc R U . . .
C028 C 0.746(3) 0.052(6) 0.218(2) 0.107(10) Uani 1 1 d . . . . .
H028 H 0.678578 0.012678 0.188125 0.129 Uiso 1 1 calc R U . . .
C029 C 0.851(3) 1.353(7) 1.031(3) 0.099(9) Uani 1 1 d . . . . .
C030 C 0.588(3) 0.766(5) 0.769(2) 0.081(7) Uani 1 1 d . . . . .
H03A H 0.533242 0.908023 0.755537 0.097 Uiso 1 1 calc R U . . .
H03B H 0.547430 0.612022 0.786919 0.097 Uiso 1 1 calc R U . . .
C1 C 1.027(3) -0.226(5) 0.257(2) 0.098(10) Uani 1 1 d . . . . .
N2 N 1.113(3) -0.324(5) 0.253(2) 0.106(11) Uani 1 1 d . . . . .
N15 N 0.940(3) 1.384(7) 1.065(3) 0.115(11) Uani 1 1 d . . . . .

loop_
_atom_site_aniso_label
_atom_site_aniso_U_11
_atom_site_aniso_U_22
_atom_site_aniso_U_33
_atom_site_aniso_U_23
_atom_site_aniso_U_13
_atom_site_aniso_U_12
C001 0.109(17) 0.070(12) 0.091(19) 0.005(10) 0.004(12) 0.031(12)
O002 0.096(17) 0.061(10) 0.073(16) 0.004(8) 0.000(11) 0.003(9)
C003 0.096(17) 0.040(8) 0.083(15) 0.003(8) -0.011(11) -0.014(8)
C004 0.078(13) 0.058(10) 0.075(16) 0.006(8) 0.004(10) -0.001(8)
C005 0.086(14) 0.058(10) 0.082(18) 0.001(9) 0.003(10) 0.004(8)
O006 0.074(14) 0.043(7) 0.078(14) 0.001(7) -0.026(11) 0.009(7)
N007 0.097(15) 0.052(9) 0.11(2) 0.008(9) -0.008(12) 0.008(9)
C008 0.084(17) 0.034(7) 0.080(14) 0.005(7) -0.024(12) 0.003(8)
N009 0.064(16) 0.054(9) 0.09(2) -0.004(9) -0.016(13) 0.007(7)
O010 0.14(2) 0.032(6) 0.13(3) -0.004(8) -0.046(18) 0.003(8)
C011 0.073(15) 0.080(14) 0.13(3) -0.015(13) -0.004(14) 0.013(12)
N012 0.057(15) 0.061(9) 0.09(2) -0.011(9) -0.004(14) 0.000(7)
O013 0.098(17) 0.035(7) 0.12(2) -0.005(7) 0.022(16) -0.014(7)
C014 0.072(15) 0.069(13) 0.12(3) 0.007(12) -0.005(13) 0.004(9)
C015 0.079(14) 0.067(11) 0.102(19) 0.009(10) -0.004(12) 0.007(10)
C016 0.069(16) 0.055(9) 0.096(15) -0.011(9) -0.005(11) -0.001(8)
C017 0.097(16) 0.060(11) 0.088(18) 0.008(9) 0.004(11) 0.014(10)
C019 0.070(15) 0.045(9) 0.09(2) -0.001(8) -0.010(14) -0.005(7)
C020 0.061(14) 0.048(8) 0.069(14) -0.003(8) -0.020(10) 0.000(7)
C021 0.099(16) 0.060(12) 0.11(2) 0.006(10) 0.003(14) 0.003(10)
C023 0.092(14) 0.064(11) 0.088(18) -0.001(9) 0.002(11) -0.002(9)
N022 0.088(14) 0.078(12) 0.08(2) -0.007(10) 0.004(11) -0.001(9)
C026 0.092(16) 0.075(14) 0.09(2) -0.007(11) -0.015(14) 0.004(11)
C032 0.084(15) 0.064(11) 0.093(16) -0.001(10) 0.001(11) 0.001(9)
C018 0.088(14) 0.062(11) 0.11(2) -0.020(11) -0.001(12) -0.013(9)
C024 0.071(14) 0.058(11) 0.11(2) -0.017(11) -0.019(12) -0.003(8)
C025 0.117(19) 0.064(12) 0.11(2) -0.020(14) -0.006(13) 0.020(12)
C027 0.094(17) 0.058(11) 0.11(2) -0.019(11) -0.014(12) 0.012(11)
C028 0.098(18) 0.089(15) 0.13(3) -0.041(17) -0.012(16) 0.007(12)
C029 0.065(16) 0.12(2) 0.10(3) 0.007(16) -0.017(15) -0.010(14)
C030 0.076(17) 0.067(12) 0.099(16) -0.011(10) 0.005(11) -0.006(10)
C1 0.117(19) 0.071(14) 0.10(3) -0.015(14) -0.011(17) 0.037(12)
N2 0.13(2) 0.076(14) 0.11(3) -0.005(13) -0.01(2) 0.047(13)
N15 0.072(19) 0.15(2) 0.12(3) -0.01(2) -0.025(16) -0.019(16)

loop_
_atom_type_symbol
_atom_type_description
_atom_type_scat_dispersion_real
_atom_type_scat_dispersion_imag
_atom_type_scat_source
C C 0.0000 0.0000 'International Tables Vol C Tables 4.2.6.8 and 6.1.1.4'
H H 0.0000 0.0000 'International Tables Vol C Tables 4.2.6.8 and 6.1.1.4'
N N 0.0000 0.0000 'International Tables Vol C Tables 4.2.6.8 and 6.1.1.4'
O O 0.0000 0.0000 'International Tables Vol C Tables 4.2.6.8 and 6.1.1.4'

loop_
_geom_angle_atom_site_label_1
_geom_angle_atom_site_label_2
_geom_angle_atom_site_label_3
_geom_angle
_geom_angle_site_symmetry_1
_geom_angle_site_symmetry_3
_geom_angle_publ_flag
C017 C001 C025 115(3) . . ?
C017 C001 C1 118(4) . . ?
C025 C001 C1 127(3) . . ?
O002 C003 O013 127(4) . . ?
O002 C003 C016 115(2) . . ?
O013 C003 C016 117(3) . . ?
C005 C004 C015 109(3) . . ?
C005 C004 C019 128(3) . . ?
C015 C004 C019 123(3) . . ?
C004 C005 C017 112(4) . . ?
C004 C005 C027 133(3) . . ?
C017 C005 C027 114(3) . . ?
C015 N007 H007 125.0 . . ?
C015 N007 C017 110(3) . . ?
C017 N007 H007 125.0 . . ?
O006 C008 C020 118(2) . . ?
O010 C008 O006 122(3) . . ?
O010 C008 C020 120(2) . . ?
H00A N009 H00B 109.5 . . ?
H00A N009 H00C 109.5 . . ?
H00B N009 H00C 109.5 . . ?
C020 N009 H00A 109.5 . . ?
C020 N009 H00B 109.5 . . ?
C020 N009 H00C 109.5 . . ?
C014 C011 H011 119.0 . . ?
C021 C011 H011 119.0 . . ?
C021 C011 C014 122(3) . . ?
H01C N012 H01D 109.5 . . ?
H01C N012 H01E 109.5 . . ?
H01D N012 H01E 109.5 . . ?
C016 N012 H01C 109.5 . . ?
C016 N012 H01D 109.5 . . ?
C016 N012 H01E 109.5 . . ?
C011 C014 H014 120.7 . . ?
C024 C014 C011 119(3) . . ?
C024 C014 H014 120.7 . . ?
C004 C015 H015 127.2 . . ?
N007 C015 C004 106(3) . . ?
N007 C015 H015 127.2 . . ?
C003 C016 H016 110.6 . . ?
C003 C016 C030 107(2) . . ?
N012 C016 C003 111(3) . . ?
N012 C016 H016 110.6 . . ?
N012 C016 C030 107(2) . . ?
C030 C016 H016 110.6 . . ?
C001 C017 N007 129(3) . . ?
C005 C017 C001 128(4) . . ?
C005 C017 N007 103(3) . . ?
C004 C019 H01A 108.3 . . ?
C004 C019 H01B 108.3 . . ?
C004 C019 C020 115.9(17) . . ?
H01A C019 H01B 107.4 . . ?
C020 C019 H01A 108.3 . . ?
C020 C019 H01B 108.3 . . ?
C008 C020 C019 111(2) . . ?
C008 C020 H020 108.4 . . ?
N009 C020 C008 114(2) . . ?
N009 C020 C019 106.9(19) . . ?
N009 C020 H020 108.4 . . ?
C019 C020 H020 108.4 . . ?
C011 C021 H021 118.1 . . ?
C018 C021 C011 124(4) . . ?
C018 C021 H021 118.1 . . ?
N022 C023 C018 108.0 . . ?
C024 C023 N022 128.1(19) . . ?
C024 C023 C018 123.6(19) . . ?
C023 N022 H022 126.0 . . ?
C023 N022 C026 108.0 . . ?
C026 N022 H022 126.0 . . ?
N022 C026 H026 126.0 . . ?
N022 C026 C032 108.0 . . ?
C032 C026 H026 126.0 . . ?
C026 C032 C018 108.0 . . ?
C030 C032 C026 129.5(18) . . ?
C030 C032 C018 122.5(18) . . ?
C021 C018 C023 114(2) . . ?
C021 C018 C032 138(2) . . ?
C023 C018 C032 108.0 . . ?
C014 C024 C023 118(4) . . ?
C014 C024 C029 120(3) . . ?
C023 C024 C029 122(3) . . ?
C001 C025 H025 119.8 . . ?
C001 C025 C028 120(3) . . ?
C028 C025 H025 119.8 . . ?
C005 C027 H027 120.9 . . ?
C028 C027 C005 118(3) . . ?
C028 C027 H027 120.9 . . ?
C025 C028 H028 118.3 . . ?
C027 C028 C025 123(4) . . ?
C027 C028 H028 118.3 . . ?
N15 C029 C024 175(4) . . ?
C016 C030 H03A 109.0 . . ?
C016 C030 H03B 109.0 . . ?
C032 C030 C016 113(2) . . ?
C032 C030 H03A 109.0 . . ?
C032 C030 H03B 109.0 . . ?
H03A C030 H03B 107.8 . . ?
N2 C1 C001 171(4) . . ?

loop_
_geom_bond_atom_site_label_1
_geom_bond_atom_site_label_2
_geom_bond_distance
_geom_bond_site_symmetry_2
_geom_bond_publ_flag
C001 C017 1.33(5) . ?
C001 C025 1.33(5) . ?
C001 C1 1.35(5) . ?
O002 C003 1.15(4) . ?
C003 O013 1.22(3) . ?
C003 C016 1.48(5) . ?
C004 C005 1.25(5) . ?
C004 C015 1.35(4) . ?
C004 C019 1.47(3) . ?
C005 C017 1.33(4) . ?
C005 C027 1.42(5) . ?
O006 C008 1.25(4) . ?
N007 H007 0.8600 . ?
N007 C015 1.31(4) . ?
N007 C017 1.37(5) . ?
C008 O010 1.21(3) . ?
C008 C020 1.44(4) . ?
N009 H00A 0.8900 . ?
N009 H00B 0.8900 . ?
N009 H00C 0.8900 . ?
N009 C020 1.41(3) . ?
C011 H011 0.9300 . ?
C011 C014 1.35(5) . ?
C011 C021 1.34(5) . ?
N012 H01C 0.8900 . ?
N012 H01D 0.8900 . ?
N012 H01E 0.8900 . ?
N012 C016 1.38(3) . ?
C014 H014 0.9300 . ?
C014 C024 1.34(4) . ?
C015 H015 0.9300 . ?
C016 H016 0.9800 . ?
C016 C030 1.54(4) . ?
C019 H01A 0.9700 . ?
C019 H01B 0.9700 . ?
C019 C020 1.50(3) . ?
C020 H020 0.9800 . ?
C021 H021 0.9300 . ?
C021 C018 1.30(3) . ?
C023 N022 1.4200 . ?
C023 C018 1.4200 . ?
C023 C024 1.37(3) . ?
N022 H022 0.8600 . ?
N022 C026 1.4200 . ?
C026 H026 0.9300 . ?
C026 C032 1.4200 . ?
C032 C018 1.4200 . ?
C032 C030 1.38(4) . ?
C024 C029 1.44(6) . ?
C025 H025 0.9300 . ?
C025 C028 1.34(5) . ?
C027 H027 0.9300 . ?
C027 C028 1.30(5) . ?
C028 H028 0.9300 . ?
C029 N15 1.17(6) . ?
C030 H03A 0.9700 . ?
C030 H03B 0.9700 . ?
C1 N2 1.14(5) . ?

loop_
_geom_torsion_atom_site_label_1
_geom_torsion_atom_site_label_2
_geom_torsion_atom_site_label_3
_geom_torsion_atom_site_label_4
_geom_torsion
_geom_torsion_site_symmetry_1
_geom_torsion_site_symmetry_2
_geom_torsion_site_symmetry_3
_geom_torsion_site_symmetry_4
_geom_torsion_publ_flag
C001 C025 C028 C027 12(6) . . . . ?
O002 C003 C016 N012 -10(3) . . . . ?
O002 C003 C016 C030 107(3) . . . . ?
C003 C016 C030 C032 174(2) . . . . ?
C004 C005 C017 C001 -180(3) . . . . ?
C004 C005 C017 N007 5(3) . . . . ?
C004 C005 C027 C028 -180(4) . . . . ?
C004 C019 C020 C008 65(3) . . . . ?
C004 C019 C020 N009 -170(3) . . . . ?
C005 C004 C015 N007 2(3) . . . . ?
C005 C004 C019 C020 75(4) . . . . ?
C005 C027 C028 C025 -10(6) . . . . ?
O006 C008 C020 N009 -35(3) . . . . ?
O006 C008 C020 C019 85(3) . . . . ?
O010 C008 C020 N009 140(3) . . . . ?
O010 C008 C020 C019 -100(3) . . . . ?
C011 C014 C024 C023 1(4) . . . . ?
C011 C014 C024 C029 176(3) . . . . ?
C011 C021 C018 C023 4(4) . . . . ?
C011 C021 C018 C032 -177(2) . . . . ?
N012 C016 C030 C032 -68(3) . . . . ?
O013 C003 C016 N012 164(2) . . . . ?
O013 C003 C016 C030 -80(3) . . . . ?
C014 C011 C021 C018 0(5) . . . . ?
C015 C004 C005 C017 -5(3) . . . . ?
C015 C004 C005 C027 -179(3) . . . . ?
C015 C004 C019 C020 -99(3) . . . . ?
C015 N007 C017 C001 -179(3) . . . . ?
C015 N007 C017 C005 -4(3) . . . . ?
C017 C001 C025 C028 -9(5) . . . . ?
C017 C005 C027 C028 6(4) . . . . ?
C017 N007 C015 C004 2(3) . . . . ?
C019 C004 C005 C017 -180(2) . . . . ?
C019 C004 C005 C027 6(5) . . . . ?
C019 C004 C015 N007 177(2) . . . . ?
C021 C011 C014 C024 -3(5) . . . . ?
C023 N022 C026 C032 0.0 . . . . ?
N022 C023 C018 C021 179(2) . . . . ?
N022 C023 C018 C032 0.0 . . . . ?
N022 C023 C024 C014 177(2) . . . . ?
N022 C023 C024 C029 2(4) . . . . ?
N022 C026 C032 C018 0.0 . . . . ?
N022 C026 C032 C030 -179(3) . . . . ?
C026 C032 C018 C021 -179(3) . . . . ?
C026 C032 C018 C023 0.0 . . . . ?
C026 C032 C030 C016 -33(3) . . . . ?
C018 C023 N022 C026 0.0 . . . . ?
C018 C023 C024 C014 4(4) . . . . ?
C018 C023 C024 C029 -171(2) . . . . ?
C018 C032 C030 C016 148.4(18) . . . . ?
C024 C023 N022 C026 -174(3) . . . . ?
C024 C023 C018 C021 -6(3) . . . . ?
C024 C023 C018 C032 175(3) . . . . ?
C025 C001 C017 C005 5(5) . . . . ?
C025 C001 C017 N007 179(3) . . . . ?
C027 C005 C017 C001 -4(4) . . . . ?
C027 C005 C017 N007 -179(2) . . . . ?
C030 C032 C018 C021 0(3) . . . . ?
C030 C032 C018 C023 179(2) . . . . ?
C1 C001 C017 C005 -176(3) . . . . ?
C1 C001 C017 N007 -3(5) . . . . ?
C1 C001 C025 C028 173(3) . . . . ?
